data_7019301
loop_
_publ_author_name
'Zhou, Wen'
'Chiang, Linus'
'Patrick, Brian O.'
'Storr, Tim'
'Smith, Kevin M.'

_publ_section_title
;
 Cyclopentadienyl chromium diimine and pyridine-imine complexes:
 ligand-based radicals and metal-based redox chemistry.
;
_journal_issue 26
_journal_name_full 'Dalton transactions (Cambridge, England : 2003)'
_journal_page_first 7920
_journal_page_last 7930
_journal_paper_doi 10.1039/c2dt30160a
_journal_volume 41
_journal_year 2012
_chemical_formula_sum 'C20 H21 Cr I N2'
_chemical_formula_weight 468.29
_chemical_name_systematic
;
?
;
_space_group_IT_number 61
_symmetry_cell_setting orthorhombic
_symmetry_space_group_name_Hall '-P 2ac 2ab'
_symmetry_space_group_name_H-M 'P b c a'
_atom_sites_solution_hydrogens geom
_atom_sites_solution_primary direct
_atom_sites_solution_secondary difmap
_audit_creation_method SHELXL-97
_cell_angle_alpha 90.00
_cell_angle_beta 90.00
_cell_angle_gamma 90.00
_cell_formula_units_Z 8
_cell_length_a 10.0652(5)
_cell_length_b 17.6932(9)
_cell_length_c 20.9964(11)
_cell_measurement_reflns_used 9869
_cell_measurement_temperature 173(2)
_cell_measurement_theta_max 27.894
_cell_measurement_theta_min 3.012
_cell_volume 3739.2(3)
_computing_structure_refinement 'SHELXL-97 (Sheldrick, 2008)'
_diffrn_ambient_temperature 173(2)
_diffrn_measured_fraction_theta_full 0.999
_diffrn_measured_fraction_theta_max 0.999
_diffrn_measurement_device_type 'Bruker X8 APEX II'
_diffrn_measurement_method 'area detector'
_diffrn_radiation_monochromator graphite
_diffrn_radiation_source 'fine-focus sealed tube'
_diffrn_radiation_type MoK\a
_diffrn_radiation_wavelength 0.71073
_diffrn_reflns_av_R_equivalents 0.0224
_diffrn_reflns_av_sigmaI/netI 0.0155
_diffrn_reflns_limit_h_max 13
_diffrn_reflns_limit_h_min -13
_diffrn_reflns_limit_k_max 23
_diffrn_reflns_limit_k_min -22
_diffrn_reflns_limit_l_max 27
_diffrn_reflns_limit_l_min -27
_diffrn_reflns_number 26941
_diffrn_reflns_theta_full 27.90
_diffrn_reflns_theta_max 27.90
_diffrn_reflns_theta_min 1.94
_exptl_absorpt_coefficient_mu 2.266
_exptl_absorpt_correction_T_max 0.945
_exptl_absorpt_correction_T_min 0.794
_exptl_absorpt_correction_type multi-scan
_exptl_crystal_colour black
_exptl_crystal_density_diffrn 1.664
_exptl_crystal_density_method 'not measured'
_exptl_crystal_description thin
_exptl_crystal_F_000 1856
_exptl_crystal_size_max 0.300
_exptl_crystal_size_mid 0.250
_exptl_crystal_size_min 0.025
_refine_diff_density_max 0.556
_refine_diff_density_min -0.371
_refine_diff_density_rms 0.067
_refine_ls_extinction_method none
_refine_ls_goodness_of_fit_ref 1.073
_refine_ls_hydrogen_treatment constr
_refine_ls_matrix_type full
_refine_ls_number_parameters 220
_refine_ls_number_reflns 4465
_refine_ls_number_restraints 0
_refine_ls_restrained_S_all 1.073
_refine_ls_R_factor_all 0.0216
_refine_ls_R_factor_gt 0.0169
_refine_ls_shift/su_max 0.001
_refine_ls_shift/su_mean 0.000
_refine_ls_structure_factor_coef Fsqd
_refine_ls_weighting_details 'calc w=1/[\s^2^(Fo^2^)+(0.0187P)^2^+3.0943P] where P=(Fo^2^+2Fc^2^)/3'
_refine_ls_weighting_scheme calc
_refine_ls_wR_factor_gt 0.0412
_refine_ls_wR_factor_ref 0.0440
_reflns_number_gt 3991
_reflns_number_total 4465
_reflns_threshold_expression >2\s(I)
_cod_data_source_file c2dt30160a.txt
_cod_data_source_block mo_ks155_0m
_cod_depositor_comments
;
The following automatic conversions were performed:

'_symmetry_cell_setting' value 'Orthorhombic' changed to
'orthorhombic' according to
/home/saulius/struct/CIF-dictionaries/cif_core.dic dictionary named
'cif_core.dic' version 2.4.1 from
2010-06-29.

'_exptl_absorpt_correction_type' value 'Multi-scan'
changed to 'multi-scan' according to
/home/saulius/struct/CIF-dictionaries/cif_core.dic dictionary named
'cif_core.dic' version 2.4.1 from 2010-06-29.

Automatic conversion script
Id: cif_fix_values 1891 2012-01-12 08:04:46Z andrius 
;
_cod_database_code 7019301

loop_
_symmetry_equiv_pos_as_xyz
'x, y, z'
'-x+1/2, -y, z+1/2'
'x+1/2, -y+1/2, -z'
'-x, y+1/2, -z+1/2'
'-x, -y, -z'
'x-1/2, y, -z-1/2'
'-x-1/2, y-1/2, z'
'x, -y-1/2, z-1/2'

loop_
_atom_site_label
_atom_site_type_symbol
_atom_site_fract_x
_atom_site_fract_y
_atom_site_fract_z
_atom_site_U_iso_or_equiv
_atom_site_adp_type
_atom_site_occupancy
_atom_site_symmetry_multiplicity
_atom_site_calc_flag
_atom_site_refinement_flags
C1 C 0.28457(16) 0.02671(9) 0.08163(8) 0.0147(3) Uani 1 1 d .
H1 H 0.3493 -0.0102 0.0707 0.018 Uiso 1 1 calc R
C2 C 0.15466(17) 0.00459(10) 0.08719(8) 0.0181(3) Uani 1 1 d .
H2 H 0.1308 -0.0469 0.0812 0.022 Uiso 1 1 calc R
C3 C 0.05660(17) 0.05890(10) 0.10189(8) 0.0179(3) Uani 1 1 d .
H3 H -0.0340 0.0445 0.1057 0.021 Uiso 1 1 calc R
C4 C 0.09385(16) 0.13257(10) 0.11055(8) 0.0164(3) Uani 1 1 d .
H4 H 0.0289 0.1700 0.1195 0.020 Uiso 1 1 calc R
C5 C 0.22968(16) 0.15274(9) 0.10613(8) 0.0131(3) Uani 1 1 d .
C6 C 0.28298(16) 0.22418(9) 0.12058(8) 0.0140(3) Uani 1 1 d .
H6 H 0.2284 0.2658 0.1320 0.017 Uiso 1 1 calc R
C7 C 0.47865(15) 0.29055(9) 0.15141(7) 0.0114(3) Uani 1 1 d .
C8 C 0.56041(15) 0.34227(8) 0.11899(8) 0.0116(3) Uani 1 1 d .
C9 C 0.62841(16) 0.39652(9) 0.15443(8) 0.0144(3) Uani 1 1 d .
H9 H 0.6848 0.4312 0.1329 0.017 Uiso 1 1 calc R
C10 C 0.61645(16) 0.40166(9) 0.22041(8) 0.0166(3) Uani 1 1 d .
C11 C 0.53308(16) 0.35053(10) 0.25122(8) 0.0167(3) Uani 1 1 d .
H11 H 0.5230 0.3538 0.2961 0.020 Uiso 1 1 calc R
C12 C 0.46381(16) 0.29448(9) 0.21789(8) 0.0142(3) Uani 1 1 d .
C13 C 0.37873(18) 0.23977(10) 0.25511(8) 0.0196(3) Uani 1 1 d .
H13A H 0.4088 0.2383 0.2995 0.029 Uiso 1 1 calc R
H13B H 0.3863 0.1892 0.2364 0.029 Uiso 1 1 calc R
H13C H 0.2858 0.2563 0.2536 0.029 Uiso 1 1 calc R
C14 C 0.6924(2) 0.46039(11) 0.25771(9) 0.0266(4) Uani 1 1 d .
H14A H 0.7878 0.4499 0.2548 0.040 Uiso 1 1 calc R
H14B H 0.6648 0.4588 0.3024 0.040 Uiso 1 1 calc R
H14C H 0.6740 0.5106 0.2401 0.040 Uiso 1 1 calc R
C15 C 0.57316(18) 0.34113(9) 0.04752(8) 0.0145(3) Uani 1 1 d .
H15A H 0.6077 0.3899 0.0328 0.022 Uiso 1 1 calc R
H15B H 0.4858 0.3321 0.0284 0.022 Uiso 1 1 calc R
H15C H 0.6343 0.3007 0.0349 0.022 Uiso 1 1 calc R
C16 C 0.72187(16) 0.11703(11) 0.05989(9) 0.0193(4) Uani 1 1 d .
H16 H 0.7638 0.1287 0.0206 0.023 Uiso 1 1 calc R
C17 C 0.71322(16) 0.16510(9) 0.11323(9) 0.0176(3) Uani 1 1 d .
H17 H 0.7484 0.2148 0.1161 0.021 Uiso 1 1 calc R
C18 C 0.64285(17) 0.12639(10) 0.16186(9) 0.0184(3) Uani 1 1 d .
H18 H 0.6221 0.1455 0.2029 0.022 Uiso 1 1 calc R
C19 C 0.60898(17) 0.05382(10) 0.13798(9) 0.0187(3) Uani 1 1 d .
H19 H 0.5620 0.0157 0.1605 0.022 Uiso 1 1 calc R
C20 C 0.65698(17) 0.04793(10) 0.07517(9) 0.0192(3) Uani 1 1 d .
H20 H 0.6477 0.0054 0.0479 0.023 Uiso 1 1 calc R
N001 N 0.32492(13) 0.09934(7) 0.09116(6) 0.0119(3) Uani 1 1 d .
N002 N 0.41597(13) 0.22992(7) 0.11721(6) 0.0115(3) Uani 1 1 d .
Cr01 Cr 0.50650(2) 0.141976(14) 0.079710(12) 0.01013(6) Uani 1 1 d .
I001 I 0.466477(10) 0.162565(6) -0.045601(5) 0.01385(4) Uani 1 1 d .

loop_
_atom_site_aniso_label
_atom_site_aniso_U_11
_atom_site_aniso_U_22
_atom_site_aniso_U_33
_atom_site_aniso_U_23
_atom_site_aniso_U_13
_atom_site_aniso_U_12
C1 0.0160(8) 0.0132(7) 0.0149(8) 0.0014(6) -0.0017(6) -0.0011(6)
C2 0.0186(8) 0.0155(8) 0.0203(8) 0.0022(6) -0.0028(7) -0.0055(6)
C3 0.0126(7) 0.0228(9) 0.0183(8) 0.0053(7) -0.0004(6) -0.0046(6)
C4 0.0125(7) 0.0191(8) 0.0175(8) 0.0032(6) 0.0001(6) 0.0001(6)
C5 0.0119(7) 0.0145(8) 0.0129(7) 0.0021(6) -0.0005(6) -0.0003(6)
C6 0.0136(7) 0.0135(7) 0.0148(8) 0.0011(6) 0.0006(6) 0.0010(6)
C7 0.0117(7) 0.0093(7) 0.0133(7) -0.0002(6) -0.0009(6) 0.0018(5)
C8 0.0114(7) 0.0105(7) 0.0128(7) 0.0008(6) 0.0008(6) 0.0027(5)
C9 0.0140(7) 0.0113(7) 0.0179(8) -0.0001(6) 0.0016(6) -0.0005(6)
C10 0.0153(7) 0.0164(8) 0.0181(8) -0.0049(6) -0.0004(6) 0.0006(6)
C11 0.0166(8) 0.0205(8) 0.0130(7) -0.0021(6) 0.0006(6) 0.0015(6)
C12 0.0130(7) 0.0151(8) 0.0145(8) 0.0017(6) 0.0022(6) 0.0014(6)
C13 0.0211(8) 0.0239(9) 0.0139(8) 0.0057(7) 0.0030(7) -0.0030(7)
C14 0.0275(10) 0.0294(10) 0.0229(10) -0.0114(8) 0.0020(8) -0.0080(8)
C15 0.0168(8) 0.0138(7) 0.0129(7) 0.0012(6) 0.0016(6) -0.0010(6)
C16 0.0104(7) 0.0248(9) 0.0227(9) 0.0024(7) -0.0008(6) 0.0036(7)
C17 0.0117(7) 0.0149(8) 0.0261(9) 0.0011(7) -0.0067(7) -0.0009(6)
C18 0.0167(8) 0.0200(9) 0.0184(8) -0.0012(7) -0.0062(6) 0.0052(6)
C19 0.0149(8) 0.0151(8) 0.0262(9) 0.0072(7) -0.0057(7) 0.0009(6)
C20 0.0164(8) 0.0151(8) 0.0262(9) -0.0043(7) -0.0059(7) 0.0061(6)
N001 0.0121(6) 0.0115(6) 0.0121(6) 0.0018(5) -0.0013(5) -0.0010(5)
N002 0.0123(6) 0.0097(6) 0.0126(6) 0.0016(5) -0.0001(5) -0.0007(5)
Cr01 0.00861(11) 0.00923(11) 0.01256(12) 0.00027(9) -0.00063(9) 0.00006(9)
I001 0.01529(6) 0.01390(6) 0.01234(6) 0.00008(4) -0.00053(4) -0.00097(4)

loop_
_atom_type_symbol
_atom_type_description
_atom_type_scat_dispersion_real
_atom_type_scat_dispersion_imag
_atom_type_scat_source
C C 0.0033 0.0016 'International Tables Vol C Tables 4.2.6.8 and 6.1.1.4'
H H 0.0000 0.0000 'International Tables Vol C Tables 4.2.6.8 and 6.1.1.4'
N N 0.0061 0.0033 'International Tables Vol C Tables 4.2.6.8 and 6.1.1.4'
Cr Cr 0.3209 0.6236 'International Tables Vol C Tables 4.2.6.8 and 6.1.1.4'
I I -0.4742 1.8119 'International Tables Vol C Tables 4.2.6.8 and 6.1.1.4'

loop_
_geom_angle_atom_site_label_1
_geom_angle_atom_site_label_2
_geom_angle_atom_site_label_3
_geom_angle
N001 C1 C2 122.79(16)
N001 C1 H1 118.6
C2 C1 H1 118.6
C1 C2 C3 119.44(16)
C1 C2 H2 120.3
C3 C2 H2 120.3
C4 C3 C2 119.07(15)
C4 C3 H3 120.5
C2 C3 H3 120.5
C3 C4 C5 119.73(16)
C3 C4 H4 120.1
C5 C4 H4 120.1
N001 C5 C6 113.51(14)
N001 C5 C4 120.81(15)
C6 C5 C4 125.50(15)
N002 C6 C5 115.88(14)
N002 C6 H6 122.1
C5 C6 H6 122.1
C12 C7 C8 120.70(15)
C12 C7 N002 119.12(14)
C8 C7 N002 120.06(14)
C9 C8 C7 118.49(15)
C9 C8 C15 119.94(14)
C7 C8 C15 121.56(14)
C10 C9 C8 122.22(15)
C10 C9 H9 118.9
C8 C9 H9 118.9
C11 C10 C9 118.11(15)
C11 C10 C14 120.76(16)
C9 C10 C14 121.13(16)
C10 C11 C12 121.86(16)
C10 C11 H11 119.1
C12 C11 H11 119.1
C11 C12 C7 118.61(15)
C11 C12 C13 118.53(15)
C7 C12 C13 122.85(15)
C12 C13 H13A 109.5
C12 C13 H13B 109.5
H13A C13 H13B 109.5
C12 C13 H13C 109.5
H13A C13 H13C 109.5
H13B C13 H13C 109.5
C10 C14 H14A 109.5
C10 C14 H14B 109.5
H14A C14 H14B 109.5
C10 C14 H14C 109.5
H14A C14 H14C 109.5
H14B C14 H14C 109.5
C8 C15 H15A 109.5
C8 C15 H15B 109.5
H15A C15 H15B 109.5
C8 C15 H15C 109.5
H15A C15 H15C 109.5
H15B C15 H15C 109.5
C17 C16 C20 108.13(16)
C17 C16 Cr01 71.05(10)
C20 C16 Cr01 71.62(10)
C17 C16 H16 125.9
C20 C16 H16 125.9
Cr01 C16 H16 123.0
C16 C17 C18 108.15(15)
C16 C17 Cr01 72.34(10)
C18 C17 Cr01 70.94(9)
C16 C17 H17 125.9
C18 C17 H17 125.9
Cr01 C17 H17 122.5
C17 C18 C19 107.60(16)
C17 C18 Cr01 71.93(10)
C19 C18 Cr01 71.93(10)
C17 C18 H18 126.2
C19 C18 H18 126.2
Cr01 C18 H18 121.7
C20 C19 C18 108.37(16)
C20 C19 Cr01 72.38(10)
C18 C19 Cr01 70.91(9)
C20 C19 H19 125.8
C18 C19 H19 125.8
Cr01 C19 H19 122.6
C19 C20 C16 107.76(15)
C19 C20 Cr01 71.03(10)
C16 C20 Cr01 71.54(10)
C19 C20 H20 126.1
C16 C20 H20 126.1
Cr01 C20 H20 123.0
C1 N001 C5 118.13(14)
C1 N001 Cr01 127.81(11)
C5 N001 Cr01 113.88(10)
C6 N002 C7 117.87(13)
C6 N002 Cr01 114.98(11)
C7 N002 Cr01 125.95(10)
N002 Cr01 N001 80.00(5)
N002 Cr01 C18 94.22(6)
N001 Cr01 C18 115.23(6)
N002 Cr01 C17 99.23(6)
N001 Cr01 C17 152.36(6)
C18 Cr01 C17 37.13(7)
N002 Cr01 C19 123.14(6)
N001 Cr01 C19 95.34(6)
C18 Cr01 C19 37.16(6)
C17 Cr01 C19 61.67(6)
N002 Cr01 C16 132.45(6)
N001 Cr01 C16 146.27(6)
C18 Cr01 C16 61.59(7)
C17 Cr01 C16 36.61(7)
C19 Cr01 C16 61.30(7)
N002 Cr01 C20 155.88(6)
N001 Cr01 C20 110.02(6)
C18 Cr01 C20 61.68(6)
C17 Cr01 C20 61.46(6)
C19 Cr01 C20 36.58(7)
C16 Cr01 C20 36.84(7)
N002 Cr01 I001 102.43(4)
N001 Cr01 I001 91.83(4)
C18 Cr01 I001 150.44(5)
C17 Cr01 I001 115.04(5)
C19 Cr01 I001 134.43(5)
C16 Cr01 I001 89.42(5)
C20 Cr01 I001 99.18(5)

loop_
_geom_bond_atom_site_label_1
_geom_bond_atom_site_label_2
_geom_bond_distance
C1 N001 1.362(2)
C1 C2 1.370(2)
C1 H1 0.9500
C2 C3 1.412(2)
C2 H2 0.9500
C3 C4 1.368(2)
C3 H3 0.9500
C4 C5 1.416(2)
C4 H4 0.9500
C5 N001 1.382(2)
C5 C6 1.406(2)
C6 N002 1.344(2)
C6 H6 0.9500
C7 C12 1.405(2)
C7 C8 1.406(2)
C7 N002 1.437(2)
C8 C9 1.394(2)
C8 C15 1.506(2)
C9 C10 1.394(2)
C9 H9 0.9500
C10 C11 1.393(2)
C10 C14 1.509(2)
C11 C12 1.400(2)
C11 H11 0.9500
C12 C13 1.510(2)
C13 H13A 0.9800
C13 H13B 0.9800
C13 H13C 0.9800
C14 H14A 0.9800
C14 H14B 0.9800
C14 H14C 0.9800
C15 H15A 0.9800
C15 H15B 0.9800
C15 H15C 0.9800
C16 C17 1.409(3)
C16 C20 1.423(3)
C16 Cr01 2.2510(17)
C16 H16 0.9500
C17 C18 1.419(3)
C17 Cr01 2.2343(16)
C17 H17 0.9500
C18 C19 1.420(2)
C18 Cr01 2.2214(17)
C18 H18 0.9500
C19 C20 1.408(3)
C19 Cr01 2.2346(16)
C19 H19 0.9500
C20 Cr01 2.2521(17)
C20 H20 0.9500
N001 Cr01 1.9918(13)
N002 Cr01 1.9676(13)
Cr01 I001 2.6866(3)

loop_
_geom_torsion_atom_site_label_1
_geom_torsion_atom_site_label_2
_geom_torsion_atom_site_label_3
_geom_torsion_atom_site_label_4
_geom_torsion
N001 C1 C2 C3 1.6(3)
C1 C2 C3 C4 -0.3(3)
C2 C3 C4 C5 -1.4(3)
C3 C4 C5 N001 2.1(3)
C3 C4 C5 C6 -172.80(16)
N001 C5 C6 N002 0.5(2)
C4 C5 C6 N002 175.73(15)
C12 C7 C8 C9 1.3(2)
N002 C7 C8 C9 -174.72(14)
C12 C7 C8 C15 -177.37(14)
N002 C7 C8 C15 6.6(2)
C7 C8 C9 C10 -0.9(2)
C15 C8 C9 C10 177.76(15)
C8 C9 C10 C11 -0.1(2)
C8 C9 C10 C14 179.29(16)
C9 C10 C11 C12 0.9(2)
C14 C10 C11 C12 -178.57(16)
C10 C11 C12 C7 -0.5(2)
C10 C11 C12 C13 178.15(16)
C8 C7 C12 C11 -0.6(2)
N002 C7 C12 C11 175.44(14)
C8 C7 C12 C13 -179.19(15)
N002 C7 C12 C13 -3.2(2)
C20 C16 C17 C18 -0.12(19)
Cr01 C16 C17 C18 62.29(11)
C20 C16 C17 Cr01 -62.41(12)
C16 C17 C18 C19 0.34(19)
Cr01 C17 C18 C19 63.53(11)
C16 C17 C18 Cr01 -63.19(12)
C17 C18 C19 C20 -0.42(19)
Cr01 C18 C19 C20 63.10(12)
C17 C18 C19 Cr01 -63.53(11)
C18 C19 C20 C16 0.35(19)
Cr01 C19 C20 C16 62.51(12)
C18 C19 C20 Cr01 -62.16(11)
C17 C16 C20 C19 -0.14(19)
Cr01 C16 C20 C19 -62.18(12)
C17 C16 C20 Cr01 62.04(12)
C2 C1 N001 C5 -1.0(2)
C2 C1 N001 Cr01 -175.79(13)
C6 C5 N001 C1 174.59(14)
C4 C5 N001 C1 -0.8(2)
C6 C5 N001 Cr01 -9.89(17)
C4 C5 N001 Cr01 174.67(12)
C5 C6 N002 C7 -158.97(14)
C5 C6 N002 Cr01 9.27(18)
C12 C7 N002 C6 60.4(2)
C8 C7 N002 C6 -123.58(16)
C12 C7 N002 Cr01 -106.44(15)
C8 C7 N002 Cr01 69.62(18)
C6 N002 Cr01 N001 -11.30(11)
C7 N002 Cr01 N001 155.83(13)
C6 N002 Cr01 C18 -126.20(12)
C7 N002 Cr01 C18 40.94(13)
C6 N002 Cr01 C17 -163.27(12)
C7 N002 Cr01 C17 3.87(13)
C6 N002 Cr01 C19 -101.18(12)
C7 N002 Cr01 C19 65.96(14)
C6 N002 Cr01 C16 179.19(11)
C7 N002 Cr01 C16 -13.67(16)
C6 N002 Cr01 C20 -128.49(16)
C7 N002 Cr01 C20 38.6(2)
C6 N002 Cr01 I001 78.38(11)
C7 N002 Cr01 I001 -114.49(12)
C1 N001 Cr01 N002 -173.53(14)
C5 N001 Cr01 N002 11.48(11)
C1 N001 Cr01 C18 -83.56(14)
C5 N001 Cr01 C18 101.45(12)
C1 N001 Cr01 C17 -82.70(19)
C5 N001 Cr01 C17 102.30(15)
C1 N001 Cr01 C19 -50.77(14)
C5 N001 Cr01 C19 134.23(12)
C1 N001 Cr01 C16 -7.5(2)
C5 N001 Cr01 C16 177.47(11)
C1 N001 Cr01 C20 -16.29(15)
C5 N001 Cr01 C20 168.71(11)
C1 N001 Cr01 I001 84.17(13)
C5 N001 Cr01 I001 -90.82(11)
C17 C18 Cr01 N002 -99.73(10)
C19 C18 Cr01 N002 144.11(11)
C17 C18 Cr01 N001 179.35(9)
C19 C18 Cr01 N001 63.18(12)
C19 C18 Cr01 C17 -116.16(15)
C17 C18 Cr01 C19 116.16(15)
C17 C18 Cr01 C16 37.12(10)
C19 C18 Cr01 C16 -79.04(11)
C17 C18 Cr01 C20 79.21(11)
C19 C18 Cr01 C20 -36.96(10)
C17 C18 Cr01 I001 24.86(16)
C19 C18 Cr01 I001 -91.30(13)
C16 C17 Cr01 N002 -158.11(10)
C18 C17 Cr01 N002 84.77(10)
C16 C17 Cr01 N001 115.84(15)
C18 C17 Cr01 N001 -1.28(18)
C16 C17 Cr01 C18 117.12(15)
C16 C17 Cr01 C19 79.10(11)
C18 C17 Cr01 C19 -38.02(10)
C18 C17 Cr01 C16 -117.12(15)
C16 C17 Cr01 C20 37.28(10)
C18 C17 Cr01 C20 -79.84(11)
C16 C17 Cr01 I001 -49.65(11)
C18 C17 Cr01 I001 -166.77(8)
C20 C19 Cr01 N002 -161.66(10)
C18 C19 Cr01 N002 -44.29(12)
C20 C19 Cr01 N001 116.81(10)
C18 C19 Cr01 N001 -125.82(11)
C20 C19 Cr01 C18 -117.37(15)
C20 C19 Cr01 C17 -79.38(11)
C18 C19 Cr01 C17 37.99(10)
C20 C19 Cr01 C16 -37.50(10)
C18 C19 Cr01 C16 79.88(11)
C18 C19 Cr01 C20 117.37(15)
C20 C19 Cr01 I001 18.95(13)
C18 C19 Cr01 I001 136.33(9)
C17 C16 Cr01 N002 29.92(14)
C20 C16 Cr01 N002 147.35(10)
C17 C16 Cr01 N001 -131.23(12)
C20 C16 Cr01 N001 -13.80(17)
C17 C16 Cr01 C18 -37.65(10)
C20 C16 Cr01 C18 79.78(11)
C20 C16 Cr01 C17 117.43(15)
C17 C16 Cr01 C19 -80.19(11)
C20 C16 Cr01 C19 37.24(10)
C17 C16 Cr01 C20 -117.43(15)
C17 C16 Cr01 I001 136.33(10)
C20 C16 Cr01 I001 -106.24(10)
C19 C20 Cr01 N002 40.1(2)
C16 C20 Cr01 N002 -76.91(19)
C19 C20 Cr01 N001 -71.05(11)
C16 C20 Cr01 N001 171.90(10)
C19 C20 Cr01 C18 37.54(10)
C16 C20 Cr01 C18 -79.51(11)
C19 C20 Cr01 C17 80.00(11)
C16 C20 Cr01 C17 -37.05(10)
C16 C20 Cr01 C19 -117.05(15)
C19 C20 Cr01 C16 117.05(15)
C19 C20 Cr01 I001 -166.41(9)
C16 C20 Cr01 I001 76.54(10)
